data_7016729
loop_
_publ_author_name
'Sun, Mingtai'
'Xu, Tieqi'
'Gao, Wei'
'Liu, Yang'
'Wu, Qiaolin'
'Mu, Ying'
'Ye, Ling'

_publ_section_title
;
 Large ultra-high molecular weight polyethylene spherical particles
 produced by AlR(3) activated half-sandwich chromium(iii) catalysts.
;
_journal_issue 39
_journal_name_full 'Dalton transactions (Cambridge, England : 2003)'
_journal_page_first 10184
_journal_page_last 10194
_journal_paper_doi 10.1039/c1dt10659g
_journal_volume 40
_journal_year 2011
_chemical_formula_sum 'C23 H33 Cl Cr N O'
_chemical_formula_weight 426.95
_chemical_name_systematic
;
?
;
_space_group_IT_number 2
_symmetry_cell_setting triclinic
_symmetry_space_group_name_Hall '-P 1'
_symmetry_space_group_name_H-M 'P -1'
_atom_sites_solution_hydrogens geom
_atom_sites_solution_primary direct
_atom_sites_solution_secondary difmap
_audit_creation_method SHELXL-97
_cell_angle_alpha 84.11(3)
_cell_angle_beta 86.97(3)
_cell_angle_gamma 63.57(3)
_cell_formula_units_Z 2
_cell_length_a 7.9630(16)
_cell_length_b 8.3667(17)
_cell_length_c 19.261(4)
_cell_measurement_reflns_used 5185
_cell_measurement_temperature 293(2)
_cell_measurement_theta_max 27.48
_cell_measurement_theta_min 3.02
_cell_volume 1143.0(5)
_computing_cell_refinement 'Bruker XSCANS'
_computing_data_collection 'Bruker XSCANS'
_computing_data_reduction 'Bruker SHELXTL'
_computing_molecular_graphics 'Bruker SHELXTL'
_computing_publication_material 'Bruker SHELXTL'
_computing_structure_refinement 'SHELXL-97 (Sheldrick, 1997)'
_computing_structure_solution 'SHELXS-97 (Sheldrick, 1990)'
_diffrn_ambient_temperature 293(2)
_diffrn_measured_fraction_theta_full 0.989
_diffrn_measured_fraction_theta_max 0.989
_diffrn_measurement_device_type 'Bruker P4'
_diffrn_measurement_method '\w scans'
_diffrn_radiation_monochromator graphite
_diffrn_radiation_source 'fine-focus sealed tube'
_diffrn_radiation_type MoK\a
_diffrn_radiation_wavelength 0.71073
_diffrn_reflns_av_R_equivalents 0.0693
_diffrn_reflns_av_sigmaI/netI 0.0930
_diffrn_reflns_limit_h_max 10
_diffrn_reflns_limit_h_min -10
_diffrn_reflns_limit_k_max 10
_diffrn_reflns_limit_k_min -10
_diffrn_reflns_limit_l_max 24
_diffrn_reflns_limit_l_min -24
_diffrn_reflns_number 11336
_diffrn_reflns_theta_full 27.48
_diffrn_reflns_theta_max 27.48
_diffrn_reflns_theta_min 3.02
_exptl_absorpt_coefficient_mu 0.629
_exptl_absorpt_correction_type none
_exptl_crystal_colour green
_exptl_crystal_density_diffrn 1.241
_exptl_crystal_density_method 'not measured'
_exptl_crystal_description block
_exptl_crystal_F_000 454
_exptl_crystal_size_max 0.12
_exptl_crystal_size_mid 0.11
_exptl_crystal_size_min 0.11
_refine_diff_density_max 0.405
_refine_diff_density_min -0.587
_refine_diff_density_rms 0.073
_refine_ls_extinction_coef 0.011(2)
_refine_ls_extinction_expression Fc^*^=kFc[1+0.001xFc^2^\l^3^/sin(2\q)]^-1/4^
_refine_ls_extinction_method SHELXL
_refine_ls_goodness_of_fit_ref 1.048
_refine_ls_hydrogen_treatment constr
_refine_ls_matrix_type full
_refine_ls_number_parameters 254
_refine_ls_number_reflns 5185
_refine_ls_number_restraints 0
_refine_ls_restrained_S_all 1.048
_refine_ls_R_factor_all 0.1208
_refine_ls_R_factor_gt 0.0629
_refine_ls_shift/su_max 0.000
_refine_ls_shift/su_mean 0.000
_refine_ls_structure_factor_coef Fsqd
_refine_ls_weighting_details 'calc w=1/[\s^2^(Fo^2^)+(0.0525P)^2^+0.6594P] where P=(Fo^2^+2Fc^2^)/3'
_refine_ls_weighting_scheme calc
_refine_ls_wR_factor_gt 0.1265
_refine_ls_wR_factor_ref 0.1537
_reflns_number_gt 3015
_reflns_number_total 5185
_reflns_threshold_expression >2sigma(I)
_cod_data_source_file c1dt10659g.txt
_cod_data_source_block complex_1
_cod_depositor_comments
;
The following automatic conversions were performed:

'_symmetry_cell_setting' value 'Triclinic' changed to 'triclinic'
according to /home/saulius/struct/CIF-dictionaries/cif_core.dic
dictionary named 'cif_core.dic' version 2.4.1 from 2010-06-29.

Automatic conversion script
Id: cif_fix_values 1715 2011-07-08 13:25:40Z adriana 
;
_cod_original_cell_volume 1143.0(4)
_cod_original_sg_symbol_H-M 'P-1 '
_cod_database_code 7016729

loop_
_symmetry_equiv_pos_as_xyz
'x, y, z'
'-x, -y, -z'

loop_
_atom_site_label
_atom_site_type_symbol
_atom_site_fract_x
_atom_site_fract_y
_atom_site_fract_z
_atom_site_U_iso_or_equiv
_atom_site_adp_type
_atom_site_occupancy
_atom_site_symmetry_multiplicity
_atom_site_calc_flag
_atom_site_refinement_flags
Cr1 Cr 0.62743(8) 0.49450(8) 0.29057(3) 0.0370(2) Uani 1 1 d .
Cl1 Cl 0.45076(14) 0.36834(15) 0.35163(5) 0.0547(3) Uani 1 1 d .
O1 O 0.4473(3) 0.6332(3) 0.21888(12) 0.0444(6) Uani 1 1 d .
N1 N 0.5277(4) 0.7168(4) 0.34498(14) 0.0414(7) Uani 1 1 d .
C1 C 0.9297(5) 0.3513(5) 0.3268(2) 0.0425(9) Uani 1 1 d .
C2 C 0.8838(5) 0.2237(5) 0.3017(2) 0.0459(9) Uani 1 1 d .
C3 C 0.8361(5) 0.2773(5) 0.2302(2) 0.0482(10) Uani 1 1 d .
C4 C 0.8581(5) 0.4348(6) 0.21132(19) 0.0455(9) Uani 1 1 d .
C5 C 0.9131(5) 0.4837(5) 0.2715(2) 0.0424(9) Uani 1 1 d .
C6 C 1.0030(5) 0.3388(6) 0.3983(2) 0.0598(12) Uani 1 1 d .
H6A H 0.9448 0.2851 0.4315 0.090 Uiso 1 1 calc R
H6B H 0.9748 0.4566 0.4104 0.090 Uiso 1 1 calc R
H6C H 1.1364 0.2665 0.3987 0.090 Uiso 1 1 calc R
C7 C 0.8925(6) 0.0580(5) 0.3409(3) 0.0691(13) Uani 1 1 d .
H7A H 1.0106 -0.0412 0.3318 0.104 Uiso 1 1 calc R
H7B H 0.7923 0.0353 0.3262 0.104 Uiso 1 1 calc R
H7C H 0.8801 0.0727 0.3900 0.104 Uiso 1 1 calc R
C8 C 0.7838(7) 0.1768(7) 0.1822(3) 0.0792(15) Uani 1 1 d .
H8A H 0.6877 0.2603 0.1510 0.119 Uiso 1 1 calc R
H8B H 0.7380 0.1011 0.2092 0.119 Uiso 1 1 calc R
H8C H 0.8921 0.1045 0.1558 0.119 Uiso 1 1 calc R
C9 C 0.8310(6) 0.5313(8) 0.1398(2) 0.0723(14) Uani 1 1 d .
H9A H 0.7727 0.6582 0.1435 0.108 Uiso 1 1 calc R
H9B H 0.7523 0.5009 0.1133 0.108 Uiso 1 1 calc R
H9C H 0.9505 0.4966 0.1168 0.108 Uiso 1 1 calc R
C10 C 0.9616(6) 0.6353(6) 0.2735(3) 0.0650(12) Uani 1 1 d .
H10A H 1.0900 0.5983 0.2593 0.097 Uiso 1 1 calc R
H10B H 0.9448 0.6710 0.3202 0.097 Uiso 1 1 calc R
H10C H 0.8814 0.7345 0.2425 0.097 Uiso 1 1 calc R
C11 C 0.4014(5) 0.8012(5) 0.19684(18) 0.0396(8) Uani 1 1 d .
C12 C 0.3462(5) 0.8635(6) 0.12651(19) 0.0469(10) Uani 1 1 d .
C13 C 0.3000(6) 1.0398(6) 0.1045(2) 0.0567(11) Uani 1 1 d .
H13 H 0.2650 1.0796 0.0582 0.068 Uiso 1 1 calc R
C14 C 0.3029(6) 1.1603(6) 0.1475(2) 0.0588(11) Uani 1 1 d .
H14 H 0.2721 1.2780 0.1305 0.071 Uiso 1 1 calc R
C15 C 0.3523(5) 1.1030(6) 0.2160(2) 0.0534(10) Uani 1 1 d .
H15 H 0.3506 1.1838 0.2462 0.064 Uiso 1 1 calc R
C16 C 0.4051(5) 0.9245(5) 0.24099(19) 0.0435(9) Uani 1 1 d .
C17 C 0.4498(5) 0.8761(5) 0.31437(18) 0.0433(9) Uani 1 1 d .
H17 H 0.4190 0.9699 0.3422 0.052 Uiso 1 1 calc R
C18 C 0.3391(6) 0.7364(6) 0.07797(19) 0.0586(11) Uani 1 1 d .
H18 H 0.4187 0.6145 0.0980 0.070 Uiso 1 1 calc R
C19 C 0.4164(9) 0.7575(9) 0.0054(2) 0.0975(19) Uani 1 1 d .
H19A H 0.3343 0.8712 -0.0178 0.146 Uiso 1 1 calc R
H19B H 0.4248 0.6631 -0.0212 0.146 Uiso 1 1 calc R
H19C H 0.5388 0.7514 0.0093 0.146 Uiso 1 1 calc R
C20 C 0.1429(9) 0.7533(10) 0.0736(3) 0.108(2) Uani 1 1 d .
H20A H 0.1006 0.7296 0.1194 0.163 Uiso 1 1 calc R
H20B H 0.1432 0.6685 0.0436 0.163 Uiso 1 1 calc R
H20C H 0.0602 0.8724 0.0552 0.163 Uiso 1 1 calc R
C21 C 0.5419(5) 0.6984(6) 0.42223(18) 0.0486(10) Uani 1 1 d .
H21 H 0.6140 0.5705 0.4366 0.058 Uiso 1 1 calc R
C22 C 0.6469(7) 0.7942(7) 0.4481(2) 0.0723(14) Uani 1 1 d .
H22A H 0.7668 0.7550 0.4252 0.109 Uiso 1 1 calc R
H22B H 0.6645 0.7668 0.4976 0.109 Uiso 1 1 calc R
H22C H 0.5756 0.9212 0.4379 0.109 Uiso 1 1 calc R
C23 C 0.3483(6) 0.7576(7) 0.4554(2) 0.0712(14) Uani 1 1 d .
H23A H 0.2748 0.8838 0.4438 0.107 Uiso 1 1 calc R
H23B H 0.3602 0.7336 0.5051 0.107 Uiso 1 1 calc R
H23C H 0.2877 0.6930 0.4381 0.107 Uiso 1 1 calc R

loop_
_atom_site_aniso_label
_atom_site_aniso_U_11
_atom_site_aniso_U_22
_atom_site_aniso_U_33
_atom_site_aniso_U_23
_atom_site_aniso_U_13
_atom_site_aniso_U_12
Cr1 0.0387(3) 0.0387(4) 0.0345(3) -0.0054(2) -0.0018(2) -0.0174(3)
Cl1 0.0546(6) 0.0671(7) 0.0505(6) 0.0011(5) 0.0010(5) -0.0357(5)
O1 0.0530(15) 0.0429(16) 0.0358(13) -0.0014(12) -0.0086(11) -0.0194(12)
N1 0.0441(17) 0.047(2) 0.0327(15) -0.0075(14) -0.0025(13) -0.0191(15)
C1 0.0330(19) 0.044(2) 0.049(2) -0.0006(18) -0.0058(16) -0.0151(16)
C2 0.041(2) 0.033(2) 0.063(3) -0.0064(18) -0.0001(18) -0.0144(17)
C3 0.042(2) 0.049(2) 0.057(2) -0.022(2) 0.0058(18) -0.0204(18)
C4 0.039(2) 0.054(2) 0.045(2) -0.0063(18) 0.0073(16) -0.0214(18)
C5 0.0358(19) 0.040(2) 0.056(2) -0.0090(18) 0.0030(16) -0.0201(16)
C6 0.043(2) 0.069(3) 0.061(3) -0.005(2) -0.0098(19) -0.018(2)
C7 0.067(3) 0.033(2) 0.099(4) 0.003(2) -0.009(3) -0.015(2)
C8 0.076(3) 0.088(4) 0.088(4) -0.046(3) 0.007(3) -0.042(3)
C9 0.057(3) 0.105(4) 0.048(3) 0.005(3) 0.004(2) -0.033(3)
C10 0.064(3) 0.056(3) 0.086(3) -0.010(3) 0.006(2) -0.037(2)
C11 0.0356(19) 0.044(2) 0.0364(19) -0.0044(17) 0.0003(15) -0.0153(16)
C12 0.045(2) 0.058(3) 0.038(2) 0.0000(19) -0.0011(16) -0.0236(19)
C13 0.058(3) 0.062(3) 0.044(2) 0.010(2) -0.0096(19) -0.023(2)
C14 0.061(3) 0.048(3) 0.060(3) 0.010(2) -0.001(2) -0.020(2)
C15 0.056(2) 0.046(2) 0.057(3) -0.007(2) 0.002(2) -0.021(2)
C16 0.039(2) 0.043(2) 0.043(2) -0.0066(18) 0.0012(16) -0.0130(17)
C17 0.046(2) 0.044(2) 0.038(2) -0.0102(18) -0.0006(16) -0.0172(18)
C18 0.075(3) 0.069(3) 0.034(2) -0.002(2) -0.0084(19) -0.034(2)
C19 0.143(5) 0.120(5) 0.046(3) -0.019(3) 0.015(3) -0.073(4)
C20 0.117(5) 0.154(6) 0.098(4) -0.041(4) 0.004(4) -0.094(5)
C21 0.055(2) 0.051(2) 0.0321(19) -0.0095(17) -0.0049(16) -0.0152(19)
C22 0.090(3) 0.077(3) 0.051(3) -0.018(2) -0.016(2) -0.033(3)
C23 0.067(3) 0.091(4) 0.040(2) -0.007(2) 0.008(2) -0.022(3)

loop_
_atom_type_symbol
_atom_type_description
_atom_type_scat_dispersion_real
_atom_type_scat_dispersion_imag
_atom_type_scat_source
C C 0.0033 0.0016 'International Tables Vol C Tables 4.2.6.8 and 6.1.1.4'
H H 0.0000 0.0000 'International Tables Vol C Tables 4.2.6.8 and 6.1.1.4'
N N 0.0061 0.0033 'International Tables Vol C Tables 4.2.6.8 and 6.1.1.4'
O O 0.0106 0.0060 'International Tables Vol C Tables 4.2.6.8 and 6.1.1.4'
Cl Cl 0.1484 0.1585 'International Tables Vol C Tables 4.2.6.8 and 6.1.1.4'
Cr Cr 0.3209 0.6236 'International Tables Vol C Tables 4.2.6.8 and 6.1.1.4'

loop_
_geom_angle_atom_site_label_1
_geom_angle_atom_site_label_2
_geom_angle_atom_site_label_3
_geom_angle
O1 Cr1 N1 88.66(12)
O1 Cr1 C3 100.49(13)
N1 Cr1 C3 156.49(14)
O1 Cr1 C4 89.58(13)
N1 Cr1 C4 122.67(14)
C3 Cr1 C4 36.96(14)
O1 Cr1 C5 114.50(13)
N1 Cr1 C5 94.77(13)
C3 Cr1 C5 61.72(14)
C4 Cr1 C5 36.87(13)
O1 Cr1 C1 149.67(13)
N1 Cr1 C1 100.94(13)
C3 Cr1 C1 60.94(14)
C4 Cr1 C1 60.95(14)
C5 Cr1 C1 36.70(13)
O1 Cr1 C2 136.38(13)
N1 Cr1 C2 133.72(14)
C3 Cr1 C2 36.82(14)
C4 Cr1 C2 61.25(15)
C5 Cr1 C2 61.23(14)
C1 Cr1 C2 36.07(14)
O1 Cr1 Cl1 97.47(9)
N1 Cr1 Cl1 95.10(9)
C3 Cr1 Cl1 104.98(12)
C4 Cr1 Cl1 141.80(12)
C5 Cr1 Cl1 146.68(11)
C1 Cr1 Cl1 110.06(11)
C2 Cr1 Cl1 89.49(11)
C11 O1 Cr1 125.4(2)
C17 N1 C21 117.5(3)
C17 N1 Cr1 121.9(2)
C21 N1 Cr1 120.5(2)
C2 C1 C5 109.0(3)
C2 C1 C6 125.1(4)
C5 C1 C6 125.6(4)
C2 C1 Cr1 72.1(2)
C5 C1 Cr1 70.8(2)
C6 C1 Cr1 127.9(3)
C1 C2 C3 107.4(3)
C1 C2 C7 126.9(4)
C3 C2 C7 125.6(4)
C1 C2 Cr1 71.8(2)
C3 C2 Cr1 69.7(2)
C7 C2 Cr1 126.1(3)
C4 C3 C2 108.2(3)
C4 C3 C8 126.2(4)
C2 C3 C8 125.5(4)
C4 C3 Cr1 71.9(2)
C2 C3 Cr1 73.4(2)
C8 C3 Cr1 123.5(3)
C3 C4 C5 108.3(3)
C3 C4 C9 125.7(4)
C5 C4 C9 126.0(4)
C3 C4 Cr1 71.2(2)
C5 C4 Cr1 72.04(19)
C9 C4 Cr1 123.3(3)
C4 C5 C1 107.1(3)
C4 C5 C10 125.7(4)
C1 C5 C10 126.9(4)
C4 C5 Cr1 71.1(2)
C1 C5 Cr1 72.5(2)
C10 C5 Cr1 126.1(3)
O1 C11 C16 122.2(3)
O1 C11 C12 119.8(3)
C16 C11 C12 118.0(4)
C13 C12 C11 118.8(4)
C13 C12 C18 121.7(4)
C11 C12 C18 119.5(4)
C12 C13 C14 123.3(4)
C15 C14 C13 118.7(4)
C14 C15 C16 120.6(4)
C15 C16 C11 120.6(4)
C15 C16 C17 117.2(4)
C11 C16 C17 122.0(4)
N1 C17 C16 126.7(3)
C12 C18 C20 111.2(4)
C12 C18 C19 113.0(4)
C20 C18 C19 110.7(4)
N1 C21 C23 110.2(3)
N1 C21 C22 112.9(3)
C23 C21 C22 112.2(4)

loop_
_geom_bond_atom_site_label_1
_geom_bond_atom_site_label_2
_geom_bond_distance
Cr1 O1 1.926(3)
Cr1 N1 2.046(3)
Cr1 C3 2.227(4)
Cr1 C4 2.236(3)
Cr1 C5 2.248(3)
Cr1 C1 2.270(4)
Cr1 C2 2.275(4)
Cr1 Cl1 2.3172(13)
O1 C11 1.313(4)
N1 C17 1.284(5)
N1 C21 1.485(4)
C1 C2 1.407(5)
C1 C5 1.423(5)
C1 C6 1.498(5)
C2 C3 1.422(5)
C2 C7 1.483(6)
C3 C4 1.415(5)
C3 C8 1.498(6)
C4 C5 1.418(5)
C4 C9 1.498(6)
C5 C10 1.486(5)
C11 C16 1.414(5)
C11 C12 1.419(5)
C12 C13 1.377(6)
C12 C18 1.507(6)
C13 C14 1.378(6)
C14 C15 1.372(6)
C15 C16 1.398(5)
C16 C17 1.448(5)
C18 C20 1.511(7)
C18 C19 1.523(6)
C21 C23 1.520(6)
C21 C22 1.521(6)
